data_2016076
loop_
_publ_author_name
'Wagner, Pawe\/l'
'\'Swierczek, Krzysztof'
'Kubicki, Maciej'

_publ_section_title
;
 Crystal packing of two 5-substituted
 2-methyl-4-nitro-1<i>H</i>-imidazoles
;
_journal_coeditor_code AV3095
_journal_issue 8
_journal_name_full 'Acta Crystallographica Section C'
_journal_page_first o445
_journal_page_last o447
_journal_paper_doi 10.1107/S0108270107028922
_journal_volume 63
_journal_year 2007
_chemical_formula_iupac 'C5 H4 N4 O2'
_chemical_formula_moiety 'C5 H4 N4 O2'
_chemical_formula_sum 'C5 H4 N4 O2'
_chemical_formula_weight 152.12
_chemical_name_systematic
;
2-methyl-4-nitro-1H-imidazole-5-carbonitrile
;
_space_group_IT_number 2
_symmetry_cell_setting triclinic
_symmetry_space_group_name_Hall '-P 1'
_symmetry_space_group_name_H-M 'P -1'
_atom_sites_solution_hydrogens geom
_atom_sites_solution_primary direct
_atom_sites_solution_secondary difmap
_audit_creation_method SHELXL-97
_cell_angle_alpha 74.278(14)
_cell_angle_beta 77.630(17)
_cell_angle_gamma 77.150(14)
_cell_formula_units_Z 4
_cell_length_a 7.7166(15)
_cell_length_b 8.1716(11)
_cell_length_c 11.715(2)
_cell_measurement_reflns_used 1961
_cell_measurement_temperature 295.0(10)
_cell_measurement_theta_max 25
_cell_measurement_theta_min 3
_cell_volume 683.9(2)
_computing_cell_refinement
;
CrysAlis CCD
;
_computing_data_collection
;
CrysAlis CCD (Oxford Diffraction, 2006)
;
_computing_data_reduction
;
CrysAlis CCD [or RED????]
;
_computing_molecular_graphics 'Stereochemical Workstation (Siemens, 1989)'
_computing_publication_material SHELXL97
_computing_structure_refinement 'SHELXL97 (Sheldrick, 1997)'
_computing_structure_solution 'SHELXS97 (Sheldrick, 1990)'
_diffrn_ambient_temperature 293(2)
_diffrn_measured_fraction_theta_full 0.983
_diffrn_measured_fraction_theta_max 0.983
_diffrn_measurement_device_type 'KUMA KM- 4 CCD four-circle diffractometer'
_diffrn_measurement_method '\w scan'
_diffrn_radiation_monochromator graphite
_diffrn_radiation_source 'fine-focus sealed tube'
_diffrn_radiation_type MoK\a
_diffrn_radiation_wavelength 0.71073
_diffrn_reflns_av_R_equivalents 0.0245
_diffrn_reflns_av_sigmaI/netI 0.0545
_diffrn_reflns_limit_h_max 9
_diffrn_reflns_limit_h_min -8
_diffrn_reflns_limit_k_max 9
_diffrn_reflns_limit_k_min -9
_diffrn_reflns_limit_l_max 13
_diffrn_reflns_limit_l_min -13
_diffrn_reflns_number 4954
_diffrn_reflns_theta_full 25.00
_diffrn_reflns_theta_max 25.00
_diffrn_reflns_theta_min 2.83
_exptl_absorpt_coefficient_mu 0.119
_exptl_absorpt_correction_type none
_exptl_crystal_colour colourless
_exptl_crystal_density_diffrn 1.477
_exptl_crystal_density_method 'not measured'
_exptl_crystal_description block
_exptl_crystal_F_000 312
_exptl_crystal_size_max 0.3
_exptl_crystal_size_mid 0.2
_exptl_crystal_size_min 0.15
_refine_diff_density_max 0.230
_refine_diff_density_min -0.219
_refine_ls_extinction_method none
_refine_ls_goodness_of_fit_ref 0.969
_refine_ls_hydrogen_treatment mixed
_refine_ls_matrix_type full
_refine_ls_number_parameters 209
_refine_ls_number_reflns 2360
_refine_ls_number_restraints 0
_refine_ls_restrained_S_all 0.969
_refine_ls_R_factor_all 0.0856
_refine_ls_R_factor_gt 0.0424
_refine_ls_shift/su_max 0.000
_refine_ls_shift/su_mean 0.000
_refine_ls_structure_factor_coef Fsqd
_refine_ls_weighting_details 'calc w=1/[\s^2^(Fo^2^)+(0.0500P)^2^+0.0000P] where P=(Fo^2^+2Fc^2^)/3'
_refine_ls_weighting_scheme calc
_refine_ls_wR_factor_gt 0.0974
_refine_ls_wR_factor_ref 0.1045
_reflns_number_gt 1325
_reflns_number_total 2360
_reflns_threshold_expression >2sigma(I)
_cod_data_source_file av3095.cif
_cod_data_source_block II
_cod_database_code 2016076
_cod_database_fobs_code 2016076

loop_
_symmetry_equiv_pos_as_xyz
'x, y, z'
'-x, -y, -z'

loop_
_atom_site_type_symbol
_atom_site_label
_atom_site_fract_x
_atom_site_fract_y
_atom_site_fract_z
_atom_site_U_iso_or_equiv
_atom_site_adp_type
_atom_site_calc_flag
_atom_site_refinement_flags
_atom_site_occupancy
N N1A 0.8507(3) 0.1883(3) 0.22523(19) 0.0467(6) Uani d . 1
H H1A 0.914(4) 0.086(3) 0.257(2) 0.066(9) Uiso d . 1
C C2A 0.7128(3) 0.2733(3) 0.2904(2) 0.0438(6) Uani d . 1
C C21A 0.6577(4) 0.2122(3) 0.4221(2) 0.0639(8) Uani d . 1
H H21A 0.6004 0.3092 0.4560 0.083 Uiso calc R 1
H H21B 0.7622 0.1541 0.4582 0.083 Uiso calc R 1
H H21C 0.5751 0.1337 0.4371 0.083 Uiso calc R 1
N N3A 0.6344(3) 0.4164(2) 0.22188(17) 0.0430(5) Uani d . 1
C C4A 0.7283(3) 0.4186(3) 0.1106(2) 0.0394(6) Uani d . 1
N N4A 0.6838(3) 0.5552(3) 0.0095(2) 0.0484(5) Uani d . 1
O O41A 0.5503(3) 0.6657(2) 0.02416(17) 0.0633(6) Uani d . 1
O O42A 0.7840(3) 0.5540(2) -0.08683(17) 0.0660(6) Uani d . 1
C C5A 0.8630(3) 0.2795(3) 0.1082(2) 0.0407(6) Uani d . 1
C C51A 0.9956(4) 0.2282(3) 0.0134(3) 0.0494(7) Uani d . 1
N N51A 1.1037(3) 0.1872(3) -0.0616(2) 0.0735(8) Uani d . 1
N N1B 0.3036(3) 0.6445(3) 0.2744(2) 0.0488(6) Uani d . 1
H H1B 0.409(4) 0.595(3) 0.262(2) 0.062(9) Uiso d . 1
C C2B 0.2551(3) 0.8185(3) 0.2516(2) 0.0454(6) Uani d . 1
C C21B 0.3835(4) 0.9400(3) 0.1984(3) 0.0649(8) Uani d . 1
H H21D 0.3663 0.9966 0.1174 0.084 Uiso calc R 1
H H21E 0.5046 0.8775 0.1984 0.084 Uiso calc R 1
H H21F 0.3629 1.0247 0.2451 0.084 Uiso calc R 1
N N3B 0.0778(3) 0.8635(2) 0.28113(17) 0.0438(5) Uani d . 1
C C4B 0.0171(3) 0.7125(3) 0.3227(2) 0.0406(6) Uani d . 1
N N4B -0.1719(3) 0.7083(3) 0.36126(18) 0.0522(6) Uani d . 1
O O41B -0.2764(2) 0.8462(3) 0.35371(17) 0.0688(6) Uani d . 1
O O42B -0.2175(3) 0.5666(2) 0.40155(18) 0.0739(6) Uani d . 1
C C5B 0.1519(3) 0.5732(3) 0.3201(2) 0.0431(6) Uani d . 1
C C51B 0.1527(4) 0.3925(3) 0.3542(2) 0.0523(7) Uani d . 1
N N51B 0.1538(4) 0.2480(3) 0.3824(2) 0.0787(8) Uani d . 1

loop_
_atom_site_aniso_label
_atom_site_aniso_U_11
_atom_site_aniso_U_22
_atom_site_aniso_U_33
_atom_site_aniso_U_12
_atom_site_aniso_U_13
_atom_site_aniso_U_23
N1A 0.0434(14) 0.0403(12) 0.0471(14) 0.0000(11) -0.0031(11) -0.0039(11)
C2A 0.0412(15) 0.0389(13) 0.0451(15) -0.0026(11) 0.0000(12) -0.0085(12)
C21A 0.077(2) 0.0524(16) 0.0468(18) -0.0038(15) 0.0013(15) -0.0009(13)
N3A 0.0404(12) 0.0397(11) 0.0422(13) -0.0010(9) -0.0017(10) -0.0076(9)
C4A 0.0376(14) 0.0370(12) 0.0387(15) -0.0044(11) -0.0056(12) -0.0029(11)
N4A 0.0516(14) 0.0459(12) 0.0472(15) -0.0131(11) -0.0082(12) -0.0065(11)
O41A 0.0560(12) 0.0456(10) 0.0766(14) 0.0032(9) -0.0155(10) -0.0014(9)
O42A 0.0820(15) 0.0694(13) 0.0404(12) -0.0163(11) -0.0026(11) -0.0056(9)
C5A 0.0375(14) 0.0421(13) 0.0404(15) -0.0066(11) -0.0013(12) -0.0107(11)
C51A 0.0474(16) 0.0493(15) 0.0511(17) -0.0076(13) -0.0056(14) -0.0138(13)
N51A 0.0617(17) 0.0902(19) 0.0675(17) -0.0078(14) 0.0069(14) -0.0345(15)
N1B 0.0405(14) 0.0442(13) 0.0526(15) 0.0077(11) -0.0060(11) -0.0097(10)
C2B 0.0458(16) 0.0416(14) 0.0437(15) 0.0014(12) -0.0058(12) -0.0101(11)
C21B 0.0484(17) 0.0552(16) 0.086(2) -0.0101(13) -0.0031(15) -0.0137(15)
N3B 0.0404(13) 0.0407(11) 0.0454(13) -0.0003(10) -0.0060(10) -0.0080(9)
C4B 0.0377(15) 0.0443(14) 0.0365(14) -0.0031(12) -0.0037(11) -0.0090(11)
N4B 0.0537(15) 0.0552(14) 0.0466(14) -0.0081(12) -0.0055(11) -0.0135(11)
O41B 0.0467(11) 0.0677(13) 0.0783(15) 0.0038(10) -0.0024(10) -0.0117(11)
O42B 0.0718(14) 0.0652(13) 0.0864(15) -0.0291(11) 0.0054(12) -0.0210(11)
C5B 0.0484(16) 0.0399(14) 0.0360(14) -0.0019(12) -0.0021(12) -0.0091(11)
C51B 0.0680(19) 0.0443(15) 0.0387(16) -0.0021(14) -0.0029(14) -0.0108(12)
N51B 0.116(2) 0.0491(14) 0.0657(17) -0.0103(14) -0.0086(15) -0.0130(12)

loop_
_atom_type_symbol
_atom_type_description
_atom_type_scat_dispersion_real
_atom_type_scat_dispersion_imag
_atom_type_scat_source
C C 0.0033 0.0016 'International Tables Vol C Tables 4.2.6.8 and 6.1.1.4'
H H 0.0000 0.0000 'International Tables Vol C Tables 4.2.6.8 and 6.1.1.4'
N N 0.0061 0.0033 'International Tables Vol C Tables 4.2.6.8 and 6.1.1.4'
O O 0.0106 0.0060 'International Tables Vol C Tables 4.2.6.8 and 6.1.1.4'

loop_
_geom_angle_atom_site_label_1
_geom_angle_atom_site_label_2
_geom_angle_atom_site_label_3
_geom_angle
C2A N1A C5A 108.0(2)
C2A N1A H1A 122.6(16)
C5A N1A H1A 129.2(17)
N3A C2A N1A 111.2(2)
N3A C2A C21A 125.3(2)
N1A C2A C21A 123.5(2)
C2A C21A H21A 109.5
C2A C21A H21B 109.5
H21A C21A H21B 109.5
C2A C21A H21C 109.5
H21A C21A H21C 109.5
H21B C21A H21C 109.5
C2A N3A C4A 104.37(19)
N3A C4A C5A 112.4(2)
N3A C4A N4A 121.5(2)
C5A C4A N4A 126.2(2)
O42A N4A O41A 124.1(2)
O42A N4A C4A 117.2(2)
O41A N4A C4A 118.7(2)
C4A C5A N1A 104.0(2)
C4A C5A C51A 132.4(2)
N1A C5A C51A 123.6(2)
N51A C51A C5A 179.0(3)
C2B N1B C5B 108.4(2)
C2B N1B H1B 123.5(18)
C5B N1B H1B 128.1(18)
N3B C2B N1B 110.7(2)
N3B C2B C21B 125.3(2)
N1B C2B C21B 123.9(2)
C2B C21B H21D 109.5
C2B C21B H21E 109.5
H21D C21B H21E 109.5
C2B C21B H21F 109.5
H21D C21B H21F 109.5
H21E C21B H21F 109.5
C2B N3B C4B 104.48(18)
N3B C4B C5B 112.7(2)
N3B C4B N4B 121.0(2)
C5B C4B N4B 126.3(2)
O41B N4B O42B 124.4(2)
O41B N4B C4B 118.0(2)
O42B N4B C4B 117.6(2)
C4B C5B N1B 103.7(2)
C4B C5B C51B 132.6(2)
N1B C5B C51B 123.7(2)
N51B C51B C5B 179.3(3)

loop_
_geom_bond_atom_site_label_1
_geom_bond_atom_site_label_2
_geom_bond_distance
N1A C2A 1.345(3)
N1A C5A 1.366(3)
N1A H1A 0.90(3)
C2A N3A 1.328(3)
C2A C21A 1.485(3)
C21A H21A 0.9600
C21A H21B 0.9600
C21A H21C 0.9600
N3A C4A 1.346(3)
C4A C5A 1.361(3)
C4A N4A 1.434(3)
N4A O42A 1.224(2)
N4A O41A 1.225(2)
C5A C51A 1.425(4)
C51A N51A 1.141(3)
N1B C2B 1.354(3)
N1B C5B 1.365(3)
N1B H1B 0.82(3)
C2B N3B 1.330(3)
C2B C21B 1.481(3)
C21B H21D 0.9600
C21B H21E 0.9600
C21B H21F 0.9600
N3B C4B 1.347(3)
C4B C5B 1.363(3)
C4B N4B 1.437(3)
N4B O41B 1.225(3)
N4B O42B 1.225(2)
C5B C51B 1.420(3)
C51B N51B 1.135(3)

loop_
_geom_torsion_atom_site_label_1
_geom_torsion_atom_site_label_2
_geom_torsion_atom_site_label_3
_geom_torsion_atom_site_label_4
_geom_torsion
C5A N1A C2A N3A -0.3(3)
C5A N1A C2A C21A 179.6(2)
N1A C2A N3A C4A 0.0(3)
C21A C2A N3A C4A -180.0(2)
C2A N3A C4A C5A 0.3(3)
C2A N3A C4A N4A 179.9(2)
N3A C4A N4A O42A 174.8(2)
C5A C4A N4A O42A -5.7(4)
N3A C4A N4A O41A -4.8(3)
C5A C4A N4A O41A 174.7(2)
N3A C4A C5A N1A -0.5(3)
N4A C4A C5A N1A 180.0(2)
N3A C4A C5A C51A -179.3(2)
N4A C4A C5A C51A 1.2(4)
C2A N1A C5A C4A 0.5(3)
C2A N1A C5A C51A 179.4(2)
C5B N1B C2B N3B 0.3(3)
C5B N1B C2B C21B -178.4(2)
N1B C2B N3B C4B -0.2(3)
C21B C2B N3B C4B 178.6(2)
C2B N3B C4B C5B 0.0(3)
C2B N3B C4B N4B -178.5(2)
N3B C4B N4B O41B 0.9(3)
C5B C4B N4B O41B -177.3(2)
N3B C4B N4B O42B -177.8(2)
C5B C4B N4B O42B 4.0(4)
N3B C4B C5B N1B 0.2(3)
N4B C4B C5B N1B 178.6(2)
C2B N1B C5B C4B -0.3(3)
C2B N1B C5B C51B 179.9(2)

loop_
_cod_related_entry_id
_cod_related_entry_database
_cod_related_entry_code
1 ChemSpider 9301575
